data_4312073
loop_
_publ_author_name
'Yuichi Shimazaki'
'Stefan Huth'
'Satoru Karasawa'
'Shun Hirota'
'Yoshinori Naruta'
'Osamu Yamauchi'

_publ_section_title
;
 Nickel(II)-Phenoxyl Radical Complexes: Structure-Radical Stability
 Relationship
;
_journal_name_full 'Inorganic Chemistry'
_journal_page_first 7816
_journal_page_last 7822
_journal_paper_doi 10.1021/ic049040k
_journal_volume 43
_journal_year 2004
_chemical_formula_moiety 'C27 H36 Cl N3 O2 Ni '
_chemical_formula_sum 'C27 H36 Cl N3 Ni O2'
_chemical_formula_weight 528.75
_space_group_IT_number 14
_symmetry_cell_setting monoclinic
_symmetry_Int_Tables_number 14
_symmetry_space_group_name_Hall '-P 2ybc'
_symmetry_space_group_name_H-M 'P 1 21/c 1'
_cell_angle_alpha 90
_cell_angle_beta 92.2701(8)
_cell_angle_gamma 90
_cell_formula_units_Z 4
_cell_length_a 14.8708(7)
_cell_length_b 9.9638(4)
_cell_length_c 17.9492(9)
_cell_measurement_reflns_used 15570
_cell_measurement_temperature 296.2
_cell_measurement_theta_max 27.4
_cell_measurement_theta_min 1.1
_cell_volume 2657.4(2)
_computing_cell_refinement PROCESS-AUTO
_computing_data_collection PROCESS-AUTO
_computing_data_reduction 'teXsan Ver. 1.11'
_computing_publication_material 'teXsan Ver. 1.11'
_computing_structure_refinement 'teXsan Ver. 1.10'
_computing_structure_solution SIR88
_diffrn_detector_area_resol_mean 10.00
_diffrn_measured_fraction_theta_full 0.9900
_diffrn_measured_fraction_theta_max 0.9900
_diffrn_measurement_device_type 'Rigaku RAXIS-RAPID Imaging Plate'
_diffrn_measurement_method \w
_diffrn_radiation_type 'Mo K\a'
_diffrn_radiation_wavelength 0.7107
_diffrn_reflns_av_R_equivalents 0.090
_diffrn_reflns_limit_h_max 19
_diffrn_reflns_limit_h_min 0
_diffrn_reflns_limit_k_max 12
_diffrn_reflns_limit_k_min 0
_diffrn_reflns_limit_l_max 23
_diffrn_reflns_limit_l_min -23
_diffrn_reflns_number 24266
_diffrn_reflns_theta_full 27.48
_diffrn_reflns_theta_max 27.48
_exptl_absorpt_coefficient_mu 0.859
_exptl_absorpt_correction_T_max 0.942
_exptl_absorpt_correction_T_min 0.794
_exptl_absorpt_correction_type multi-scan
_exptl_absorpt_process_details '(Higashi, 1995)'
_exptl_crystal_colour blue
_exptl_crystal_density_diffrn 1.322
_exptl_crystal_density_method 'not measured'
_exptl_crystal_description platelet
_exptl_crystal_size_max 0.270
_exptl_crystal_size_mid 0.110
_exptl_crystal_size_min 0.070
_refine_diff_density_max 0.77
_refine_diff_density_min -1.00
_refine_ls_extinction_method none
_refine_ls_goodness_of_fit_ref 1.010
_refine_ls_hydrogen_treatment noref
_refine_ls_number_parameters 307
_refine_ls_number_reflns 5462
_refine_ls_R_factor_gt 0.0613
_refine_ls_shift/su_max 0.0007
_refine_ls_structure_factor_coef Fsqd
_refine_ls_weighting_details 'w = 1/[\s^2^(Fo^2^) + (0.05000(Max(Fo^2^,0) + 2Fc^2^)/3)^2^]'
_refine_ls_weighting_scheme calc
_refine_ls_wR_factor_ref 0.1401
_reflns_number_gt 3042
_reflns_number_total 6042
_reflns_threshold_expression F^2^>2.0\s(F^2^)
_cod_data_source_file ic049040ksi20040720_024158.cif
_cod_data_source_block Ni
_cod_original_formula_sum 'C27 H36 Cl N3 O2 Ni '
_cod_database_code 4312073

loop_
_symmetry_equiv_pos_as_xyz
x,y,z
-x,1/2+y,1/2-z
-x,-y,-z
x,1/2-y,1/2+z

loop_
_atom_site_label
_atom_site_type_symbol
_atom_site_fract_x
_atom_site_fract_y
_atom_site_fract_z
_atom_site_U_iso_or_equiv
_atom_site_adp_type
_atom_site_occupancy
_atom_site_calc_flag
_atom_site_refinement_flags
_atom_site_disorder_assembly
_atom_site_disorder_group
Ni(1) Ni 0.86883(4) 0.11754(6) 0.44798(3) 0.0355(2) Uani 1.00 d . . .
Cl(1) Cl 0.91255(9) 0.2079(1) 0.56834(7) 0.0523(4) Uani 1.00 d . . .
O(1) O 0.8587(2) -0.0801(3) 0.4814(2) 0.0354(8) Uani 1.00 d . . .
O(2) O 0.9997(2) 0.0731(3) 0.4232(2) 0.0441(10) Uani 1.00 d . . .
N(1) N 0.8871(2) 0.3008(4) 0.3922(2) 0.039(1) Uani 1.00 d . . .
N(2) N 0.8232(2) 0.0681(4) 0.3381(2) 0.037(1) Uani 1.00 d . . .
N(3) N 0.7321(3) 0.1445(4) 0.4595(2) 0.044(1) Uani 1.00 d . . .
C(1) C 0.8975(3) 0.4237(5) 0.4221(3) 0.049(2) Uani 1.00 d . . .
C(2) C 0.9109(4) 0.5367(5) 0.3805(3) 0.055(2) Uani 1.00 d . . .
C(3) C 0.9113(4) 0.5235(6) 0.3049(3) 0.053(2) Uani 1.00 d . . .
C(4) C 0.9001(3) 0.3988(6) 0.2729(3) 0.052(2) Uani 1.00 d . . .
C(5) C 0.8888(3) 0.2890(5) 0.3181(3) 0.038(1) Uani 1.00 d . . .
C(6) C 0.8789(3) 0.1470(5) 0.2894(2) 0.040(1) Uani 1.00 d . . .
C(7) C 0.7277(3) 0.1052(5) 0.3270(3) 0.045(1) Uani 1.00 d . . .
C(8) C 0.6806(3) 0.1177(5) 0.3989(3) 0.044(1) Uani 1.00 d . . .
C(9) C 0.5885(4) 0.1125(7) 0.4006(4) 0.073(2) Uani 1.00 d . . .
C(10) C 0.5490(4) 0.1377(8) 0.4669(4) 0.080(2) Uani 1.00 d . . .
C(11) C 0.6009(4) 0.1639(8) 0.5281(4) 0.079(2) Uani 1.00 d . . .
C(12) C 0.6930(4) 0.1668(6) 0.5237(3) 0.061(2) Uani 1.00 d . . .
C(13) C 0.8360(3) -0.0785(5) 0.3262(2) 0.038(1) Uani 1.00 d . . .
C(14) C 0.7789(3) -0.1633(5) 0.3744(2) 0.034(1) Uani 1.00 d . . .
C(15) C 0.7135(3) -0.2462(5) 0.3418(2) 0.039(1) Uani 1.00 d . . .
C(16) C 0.6635(3) -0.3312(5) 0.3827(2) 0.037(1) Uani 1.00 d . . .
C(17) C 0.6820(3) -0.3315(5) 0.4585(3) 0.040(1) Uani 1.00 d . . .
C(18) C 0.7468(3) -0.2518(5) 0.4951(2) 0.035(1) Uani 1.00 d . . .
C(19) C 0.7962(3) -0.1624(4) 0.4519(2) 0.032(1) Uani 1.00 d . . .
C(20) C 0.5940(3) -0.4263(5) 0.3445(3) 0.047(1) Uani 1.00 d . . .
C(21) C 0.6423(5) -0.5278(8) 0.2997(5) 0.108(3) Uani 1.00 d . . .
C(22) C 0.5375(5) -0.4970(9) 0.3985(4) 0.096(3) Uani 1.00 d . . .
C(23) C 0.7676(3) -0.2691(5) 0.5787(2) 0.041(1) Uani 1.00 d . . .
C(24) C 0.6997(4) -0.3607(6) 0.6144(3) 0.066(2) Uani 1.00 d . . .
C(25) C 0.8600(3) -0.3346(6) 0.5916(3) 0.055(2) Uani 1.00 d . . .
C(26) C 0.7645(3) -0.1335(6) 0.6183(3) 0.056(2) Uani 1.00 d . . .
C(27) C 0.5309(4) -0.3457(10) 0.2933(4) 0.111(3) Uani 1.00 d . . .
H(1) H 0.8956 0.4326 0.4746 0.0586 Uiso 1.00 calc . . .
H(2) H 0.9196 0.6218 0.4034 0.0674 Uiso 1.00 calc . . .
H(3) H 0.9190 0.6002 0.2741 0.0633 Uiso 1.00 calc . . .
H(4) H 0.8998 0.3886 0.2204 0.0625 Uiso 1.00 calc . . .
H(5) H 0.9364 0.1068 0.2875 0.0484 Uiso 1.00 calc . . .
H(6) H 0.8511 0.1490 0.2407 0.0484 Uiso 1.00 calc . . .
H(7) H 0.7243 0.1890 0.3017 0.0540 Uiso 1.00 calc . . .
H(8) H 0.6983 0.0383 0.2972 0.0540 Uiso 1.00 calc . . .
H(9) H 0.5528 0.0924 0.3570 0.0875 Uiso 1.00 calc . . .
H(10) H 0.4854 0.1365 0.4699 0.0960 Uiso 1.00 calc . . .
H(11) H 0.5741 0.1801 0.5744 0.0944 Uiso 1.00 calc . . .
H(12) H 0.7292 0.1843 0.5673 0.0727 Uiso 1.00 calc . . .
H(13) H 0.8210 -0.0989 0.2754 0.0455 Uiso 1.00 calc . . .
H(14) H 0.8974 -0.1000 0.3369 0.0455 Uiso 1.00 calc . . .
H(15) H 0.7033 -0.2436 0.2892 0.0470 Uiso 1.00 calc . . .
H(16) H 0.6479 -0.3902 0.4880 0.0479 Uiso 1.00 calc . . .
H(17) H 0.5971 -0.5816 0.2737 0.1306 Uiso 1.00 calc . . .
H(18) H 0.6732 -0.4783 0.2616 0.1306 Uiso 1.00 calc . . .
H(19) H 0.6804 -0.5769 0.3284 0.1306 Uiso 1.00 calc . . .
H(20) H 0.5048 -0.4335 0.4260 0.1131 Uiso 1.00 calc . . .
H(21) H 0.4965 -0.5551 0.3722 0.1131 Uiso 1.00 calc . . .
H(22) H 0.5749 -0.5487 0.4317 0.1131 Uiso 1.00 calc . . .
H(23) H 0.6410 -0.3237 0.6076 0.0799 Uiso 1.00 calc . . .
H(24) H 0.7012 -0.4469 0.5923 0.0799 Uiso 1.00 calc . . .
H(25) H 0.7141 -0.3682 0.6665 0.0799 Uiso 1.00 calc . . .
H(26) H 0.8595 -0.4212 0.5693 0.0659 Uiso 1.00 calc . . .
H(27) H 0.9045 -0.2807 0.5693 0.0659 Uiso 1.00 calc . . .
H(28) H 0.8734 -0.3423 0.6434 0.0659 Uiso 1.00 calc . . .
H(29) H 0.7792 -0.1451 0.6698 0.0675 Uiso 1.00 calc . . .
H(30) H 0.8063 -0.0739 0.5972 0.0675 Uiso 1.00 calc . . .
H(31) H 0.7055 -0.0969 0.6124 0.0675 Uiso 1.00 calc . . .
H(32) H 0.4998 -0.2814 0.3218 0.1362 Uiso 1.00 calc . . .
H(33) H 0.5647 -0.3011 0.2571 0.1362 Uiso 1.00 calc . . .
H(34) H 0.4886 -0.4043 0.2692 0.1362 Uiso 1.00 calc . . .
H(35) H 1.0281 0.0714 0.4607 0.0615 Uiso 1.00 calc . . .
H(36) H 1.0091 0.0285 0.4033 0.0615 Uiso 1.00 calc . . .

loop_
_atom_site_aniso_label
_atom_site_aniso_U_11
_atom_site_aniso_U_22
_atom_site_aniso_U_33
_atom_site_aniso_U_12
_atom_site_aniso_U_13
_atom_site_aniso_U_23
Ni(1) 0.0416(3) 0.0392(3) 0.0253(3) -0.0065(3) -0.0025(2) -0.0011(3)
Cl(1) 0.0701(9) 0.0529(8) 0.0332(7) -0.0091(7) -0.0060(6) -0.0067(6)
O(1) 0.042(2) 0.038(2) 0.026(2) -0.010(1) -0.007(1) 0.003(1)
O(2) 0.045(2) 0.056(2) 0.031(2) -0.008(2) -0.003(1) 0.001(2)
N(1) 0.043(2) 0.037(2) 0.037(2) -0.005(2) 0.001(2) -0.002(2)
N(2) 0.040(2) 0.039(2) 0.031(2) -0.004(2) -0.002(2) 0.003(2)
N(3) 0.051(2) 0.044(3) 0.037(2) 0.003(2) -0.001(2) -0.001(2)
C(1) 0.052(3) 0.048(3) 0.046(3) -0.003(2) 0.000(2) -0.002(3)
C(2) 0.058(3) 0.041(3) 0.067(4) -0.008(3) 0.001(3) 0.000(3)
C(3) 0.055(3) 0.048(3) 0.057(4) -0.009(3) 0.011(3) 0.010(3)
C(4) 0.054(3) 0.060(4) 0.042(3) -0.009(3) 0.003(2) 0.013(3)
C(5) 0.033(2) 0.045(3) 0.037(3) -0.008(2) 0.003(2) -0.001(2)
C(6) 0.046(3) 0.051(3) 0.024(2) -0.010(2) 0.005(2) 0.007(2)
C(7) 0.046(3) 0.053(3) 0.035(3) 0.000(2) -0.008(2) 0.008(3)
C(8) 0.039(3) 0.051(3) 0.043(3) -0.003(2) 0.002(2) 0.010(3)
C(9) 0.047(3) 0.105(5) 0.065(4) -0.008(4) -0.008(3) 0.022(4)
C(10) 0.050(3) 0.106(6) 0.086(5) 0.006(4) 0.017(3) 0.024(5)
C(11) 0.066(4) 0.106(6) 0.068(4) 0.021(4) 0.031(3) 0.007(4)
C(12) 0.063(3) 0.073(4) 0.047(3) 0.009(3) 0.014(3) -0.005(3)
C(13) 0.049(3) 0.042(3) 0.023(2) -0.006(2) 0.000(2) -0.002(2)
C(14) 0.040(2) 0.037(2) 0.026(2) -0.001(2) -0.002(2) 0.001(2)
C(15) 0.050(3) 0.045(3) 0.021(2) -0.004(2) -0.009(2) 0.002(2)
C(16) 0.042(3) 0.040(3) 0.028(2) -0.009(2) -0.004(2) -0.002(2)
C(17) 0.038(2) 0.047(3) 0.035(3) -0.014(2) -0.001(2) 0.003(2)
C(18) 0.038(2) 0.040(3) 0.026(2) -0.008(2) -0.002(2) 0.001(2)
C(19) 0.036(2) 0.038(3) 0.022(2) -0.001(2) -0.002(2) -0.001(2)
C(20) 0.046(3) 0.062(4) 0.034(3) -0.024(3) -0.004(2) -0.005(3)
C(21) 0.097(5) 0.097(6) 0.131(7) -0.054(5) 0.026(5) -0.071(5)
C(22) 0.091(5) 0.136(7) 0.061(4) -0.071(5) -0.003(4) -0.004(4)
C(23) 0.039(3) 0.059(3) 0.023(2) -0.012(2) -0.001(2) 0.005(2)
C(24) 0.079(4) 0.090(5) 0.030(3) -0.042(4) -0.003(3) 0.012(3)
C(25) 0.060(3) 0.066(4) 0.038(3) -0.012(3) -0.011(2) 0.012(3)
C(26) 0.059(3) 0.079(4) 0.030(3) -0.009(3) 0.008(2) -0.003(3)
C(27) 0.075(4) 0.161(8) 0.093(5) -0.041(5) -0.051(4) 0.017(6)

loop_
_atom_type_symbol
_atom_type_description
_atom_type_scat_dispersion_real
_atom_type_scat_dispersion_imag
_atom_type_scat_source
Ni Ni 0.339 1.112
;International Tables for Crystallography
(1992, Vol. C, Tables 4.2.6.8 and 6.1.1.1)
;
Cl Cl 0.148 0.159
;International Tables for Crystallography
(1992, Vol. C, Tables 4.2.6.8 and 6.1.1.1)
;
C C 0.003 0.002
;International Tables for Crystallography
(1992, Vol. C, Tables 4.2.6.8 and 6.1.1.1)
;
H H 0.000 0.000
;International Tables for Crystallography
(1992, Vol. C, Table 6.1.1.2)
;
O O 0.011 0.006
;International Tables for Crystallography
(1992, Vol. C, Tables 4.2.6.8 and 6.1.1.1)
;
N N 0.006 0.003
;International Tables for Crystallography
(1992, Vol. C, Tables 4.2.6.8 and 6.1.1.1)
;

loop_
_geom_angle_atom_site_label_1
_geom_angle_atom_site_label_2
_geom_angle_atom_site_label_3
_geom_angle
_geom_angle_site_symmetry_1
_geom_angle_site_symmetry_2
_geom_angle_site_symmetry_3
_geom_angle_publ_flag
Cl(1) Ni(1) O(1) 96.70(9) . . . yes
Cl(1) Ni(1) O(2) 92.89(9) . . . yes
Cl(1) Ni(1) N(1) 93.8(1) . . . yes
Cl(1) Ni(1) N(2) 171.2(1) . . . yes
Cl(1) Ni(1) N(3) 95.4(1) . . . yes
O(1) Ni(1) O(2) 86.5(1) . . . yes
O(1) Ni(1) N(1) 167.7(1) . . . yes
O(1) Ni(1) N(2) 91.4(1) . . . yes
O(1) Ni(1) N(3) 90.6(1) . . . yes
O(2) Ni(1) N(1) 86.7(1) . . . yes
O(2) Ni(1) N(2) 91.1(1) . . . yes
O(2) Ni(1) N(3) 171.5(1) . . . yes
N(1) Ni(1) N(2) 78.6(1) . . . yes
N(1) Ni(1) N(3) 94.7(2) . . . yes
N(2) Ni(1) N(3) 81.0(1) . . . yes
Ni(1) O(1) C(19) 121.9(3) . . . yes
Ni(1) N(1) C(1) 128.0(3) . . . yes
Ni(1) N(1) C(5) 113.9(3) . . . yes
C(1) N(1) C(5) 118.2(4) . . . yes
Ni(1) N(2) C(6) 105.3(3) . . . yes
Ni(1) N(2) C(7) 109.8(3) . . . yes
Ni(1) N(2) C(13) 108.9(3) . . . yes
C(6) N(2) C(7) 110.5(4) . . . yes
C(6) N(2) C(13) 111.3(4) . . . yes
C(7) N(2) C(13) 110.8(4) . . . yes
Ni(1) N(3) C(8) 115.3(3) . . . yes
Ni(1) N(3) C(12) 125.0(4) . . . yes
C(8) N(3) C(12) 119.0(4) . . . yes
N(1) C(1) C(2) 123.2(5) . . . yes
C(1) C(2) C(3) 118.0(5) . . . yes
C(2) C(3) C(4) 119.7(5) . . . yes
C(3) C(4) C(5) 119.2(5) . . . yes
N(1) C(5) C(4) 121.6(5) . . . yes
N(1) C(5) C(6) 114.6(4) . . . yes
C(4) C(5) C(6) 123.8(4) . . . yes
N(2) C(6) C(5) 110.5(4) . . . yes
N(2) C(7) C(8) 112.7(4) . . . yes
N(3) C(8) C(7) 116.5(4) . . . yes
N(3) C(8) C(9) 122.1(5) . . . yes
C(7) C(8) C(9) 121.1(5) . . . yes
C(8) C(9) C(10) 118.4(5) . . . yes
C(9) C(10) C(11) 119.5(6) . . . yes
C(10) C(11) C(12) 119.9(6) . . . yes
N(3) C(12) C(11) 121.1(5) . . . yes
N(2) C(13) C(14) 113.0(4) . . . yes
C(13) C(14) C(15) 119.8(4) . . . yes
C(13) C(14) C(19) 118.9(4) . . . yes
C(15) C(14) C(19) 121.3(4) . . . yes
C(14) C(15) C(16) 122.2(4) . . . yes
C(15) C(16) C(17) 116.2(4) . . . yes
C(15) C(16) C(20) 120.9(4) . . . yes
C(17) C(16) C(20) 122.8(4) . . . yes
C(16) C(17) C(18) 124.9(4) . . . yes
C(17) C(18) C(19) 117.8(4) . . . yes
C(17) C(18) C(23) 120.5(4) . . . yes
C(19) C(18) C(23) 121.5(4) . . . yes
O(1) C(19) C(14) 119.7(4) . . . yes
O(1) C(19) C(18) 122.7(4) . . . yes
C(14) C(19) C(18) 117.6(4) . . . yes
C(16) C(20) C(21) 109.1(4) . . . yes
C(16) C(20) C(22) 112.8(4) . . . yes
C(16) C(20) C(27) 109.3(5) . . . yes
C(21) C(20) C(22) 109.1(6) . . . yes
C(21) C(20) C(27) 109.4(6) . . . yes
C(22) C(20) C(27) 107.1(5) . . . yes
C(18) C(23) C(24) 111.7(4) . . . yes
C(18) C(23) C(25) 110.0(4) . . . yes
C(18) C(23) C(26) 110.4(4) . . . yes
C(24) C(23) C(25) 106.7(4) . . . yes
C(24) C(23) C(26) 107.5(4) . . . yes
C(25) C(23) C(26) 110.4(4) . . . yes

loop_
_geom_bond_atom_site_label_1
_geom_bond_atom_site_label_2
_geom_bond_distance
_geom_bond_site_symmetry_1
_geom_bond_site_symmetry_2
_geom_bond_publ_flag
Ni(1) Cl(1) 2.406(1) . . yes
Ni(1) O(1) 2.066(3) . . yes
Ni(1) O(2) 2.061(3) . . yes
Ni(1) N(1) 2.106(4) . . yes
Ni(1) N(2) 2.119(4) . . yes
Ni(1) N(3) 2.070(4) . . yes
O(1) C(19) 1.333(5) . . yes
N(1) C(1) 1.344(6) . . yes
N(1) C(5) 1.335(6) . . yes
N(2) C(6) 1.458(6) . . yes
N(2) C(7) 1.473(6) . . yes
N(2) C(13) 1.490(6) . . yes
N(3) C(8) 1.332(6) . . yes
N(3) C(12) 1.330(6) . . yes
C(1) C(2) 1.369(7) . . yes
C(2) C(3) 1.365(8) . . yes
C(3) C(4) 1.376(8) . . yes
C(4) C(5) 1.376(7) . . yes
C(5) C(6) 1.511(7) . . yes
C(7) C(8) 1.498(7) . . yes
C(8) C(9) 1.371(7) . . yes
C(9) C(10) 1.372(9) . . yes
C(10) C(11) 1.342(9) . . yes
C(11) C(12) 1.376(8) . . yes
C(13) C(14) 1.498(6) . . yes
C(14) C(15) 1.387(6) . . yes
C(14) C(19) 1.404(5) . . yes
C(15) C(16) 1.361(6) . . yes
C(16) C(17) 1.378(6) . . yes
C(16) C(20) 1.543(6) . . yes
C(17) C(18) 1.393(6) . . yes
C(18) C(19) 1.408(6) . . yes
C(18) C(23) 1.529(6) . . yes
C(20) C(21) 1.493(8) . . yes
C(20) C(22) 1.485(8) . . yes
C(20) C(27) 1.517(9) . . yes
C(23) C(24) 1.521(7) . . yes
C(23) C(25) 1.530(7) . . yes
C(23) C(26) 1.529(8) . . yes
